data_7720152
loop_
_publ_author_name
'Novikov, Anton P.'
'Volkov, Mikhail A.'
'Grigoriev, Mikhail S.'

_publ_section_title
;
 Crystallographic insights into (ImHR)<sub>2</sub>[TcBr<sub>6</sub>] (Im =
 imidazole, R = H, Me, Et): non-covalent interactions and mass
 spectrometry.
;
_journal_issue 9
_journal_name_full 'Dalton transactions (Cambridge, England : 2003)'
_journal_page_first 3990
_journal_page_last 3999
_journal_paper_doi 10.1039/d5dt03046c
_journal_volume 55
_journal_year 2026
_chemical_formula_moiety 'Br6 Tc, 2(C3 H5 N2)'
_chemical_formula_sum 'C6 H10 Br6 N4 Tc'
_chemical_formula_weight 715.64
_space_group_crystal_system monoclinic
_space_group_IT_number 14
_space_group_name_Hall '-P 2ybc'
_space_group_name_H-M_alt 'P 1 21/c 1'
_atom_sites_solution_hydrogens geom
_atom_sites_solution_primary dual
_audit_creation_date 2025-07-07
_audit_creation_method
;
Olex2 1.5
(compiled 2024.02.16 svn.r378c4104 for OlexSys, GUI svn.r6928)
;
_audit_update_record
;
2025-12-02 deposited with the CCDC.	2026-02-11 downloaded from the CCDC.
;
_cell_angle_alpha 90
_cell_angle_beta 98.133(3)
_cell_angle_gamma 90
_cell_formula_units_Z 2
_cell_length_a 7.7038(5)
_cell_length_b 8.3595(5)
_cell_length_c 12.6218(8)
_cell_measurement_reflns_used 2870
_cell_measurement_temperature 100(2)
_cell_measurement_theta_max 29.767
_cell_measurement_theta_min 2.932
_cell_volume 804.67(9)
_computing_cell_refinement 'SAINT v7.68A (Bruker, 2009)'
_computing_data_reduction 'SAINT v7.68A (Bruker, 2009)'
_computing_molecular_graphics 'Olex2 1.5 (Dolomanov et al., 2009)'
_computing_publication_material 'Olex2 1.5 (Dolomanov et al., 2009)'
_computing_structure_refinement 'SHELXL 2018/3 (Sheldrick, 2015)'
_computing_structure_solution 'SHELXT 2018/2 (Sheldrick, 2018)'
_diffrn_ambient_temperature 100(2)
_diffrn_measured_fraction_theta_full 0.995
_diffrn_measured_fraction_theta_max 0.991
_diffrn_measurement_device_type 'Bruker KAPPA APEX II area-detector diffractometer'
_diffrn_radiation_type MoK\a
_diffrn_radiation_wavelength 0.71073
_diffrn_reflns_av_R_equivalents 0.0341
_diffrn_reflns_av_unetI/netI 0.0340
_diffrn_reflns_Laue_measured_fraction_full 0.995
_diffrn_reflns_Laue_measured_fraction_max 0.991
_diffrn_reflns_limit_h_max 10
_diffrn_reflns_limit_h_min -10
_diffrn_reflns_limit_k_max 6
_diffrn_reflns_limit_k_min -11
_diffrn_reflns_limit_l_max 17
_diffrn_reflns_limit_l_min -17
_diffrn_reflns_number 8718
_diffrn_reflns_point_group_measured_fraction_full 0.995
_diffrn_reflns_point_group_measured_fraction_max 0.991
_diffrn_reflns_theta_full 25.242
_diffrn_reflns_theta_max 29.988
_diffrn_reflns_theta_min 4.120
_diffrn_source_current 30.0
_diffrn_source_power 1.5
_diffrn_source_voltage 50.0
_exptl_absorpt_coefficient_mu 15.776
_exptl_absorpt_correction_T_max 1.0000
_exptl_absorpt_correction_T_min 0.6748
_exptl_absorpt_correction_type multi-scan
_exptl_absorpt_process_details
;
SADABS-2008/1 (Bruker,2008) was used for absorption correction.
wR2(int) was 0.0924 before and 0.0425 after correction.
The Ratio of minimum to maximum transmission is 0.6748.
The \l/2 correction factor is 0.0015.
;
_exptl_crystal_colour red
_exptl_crystal_colour_primary red
_exptl_crystal_density_diffrn 2.954
_exptl_crystal_description fragment
_exptl_crystal_F_000 654
_exptl_crystal_size_max 0.7
_exptl_crystal_size_mid 0.41
_exptl_crystal_size_min 0.11
_refine_diff_density_max 1.727
_refine_diff_density_min -1.197
_refine_diff_density_rms 0.182
_refine_ls_extinction_method none
_refine_ls_goodness_of_fit_ref 1.042
_refine_ls_hydrogen_treatment constr
_refine_ls_matrix_type full
_refine_ls_number_parameters 79
_refine_ls_number_reflns 2318
_refine_ls_number_restraints 0
_refine_ls_restrained_S_all 1.042
_refine_ls_R_factor_all 0.0369
_refine_ls_R_factor_gt 0.0267
_refine_ls_shift/su_max 0.001
_refine_ls_shift/su_mean 0.000
_refine_ls_structure_factor_coef Fsqd
_refine_ls_weighting_details 'w=1/[\s^2^(Fo^2^)+(0.0215P)^2^+1.8578P] where P=(Fo^2^+2Fc^2^)/3'
_refine_ls_weighting_scheme calc
_refine_ls_wR_factor_gt 0.0554
_refine_ls_wR_factor_ref 0.0585
_reflns_Friedel_coverage 0.000
_reflns_number_gt 1968
_reflns_number_total 2318
_reflns_threshold_expression 'I > 2\s(I)'
_cod_data_source_file d5dt03046c2.cif
_cod_data_source_block imtcbr_lt_0m
_cod_depositor_comments 'Adding full bibliography for 7720152--7720155.cif.'
_cod_database_code 7720152
_shelx_shelxl_version_number 2018/3
_shelx_space_group_comment
;
The symmetry employed for this shelxl refinement is uniquely defined
by the following loop, which should always be used as a source of
symmetry information in preference to the above space-group names.
They are only intended as comments.
;
_shelx_estimated_absorpt_t_max 0.276
_shelx_estimated_absorpt_t_min 0.032
_olex2_refinement_description
;
1.a Aromatic/amide H refined with riding coordinates:
 N1(H1), N3(H3), C5(H5), C4(H4), C2(H2)
;
_olex2_submission_special_instructions 'No special instructions were received'

loop_
_space_group_symop_operation_xyz
'x, y, z'
'-x, y+1/2, -z+1/2'
'-x, -y, -z'
'x, -y-1/2, z-1/2'

loop_
_atom_site_label
_atom_site_type_symbol
_atom_site_fract_x
_atom_site_fract_y
_atom_site_fract_z
_atom_site_U_iso_or_equiv
_atom_site_adp_type
_atom_site_occupancy
_atom_site_site_symmetry_order
_atom_site_calc_flag
_atom_site_refinement_flags_posn
_atom_site_refinement_flags_adp
_atom_site_refinement_flags_occupancy
_atom_site_disorder_assembly
_atom_site_disorder_group
Tc1 Tc 0.500000 0.500000 0.500000 0.00657(9) Uani 1 2 d S . P . .
Br1 Br 0.81811(5) 0.47353(5) 0.58119(3) 0.01356(9) Uani 1 1 d . . . . .
Br2 Br 0.47577(5) 0.20018(5) 0.48218(3) 0.01486(9) Uani 1 1 d . . . . .
Br3 Br 0.40234(5) 0.47889(5) 0.68485(3) 0.01417(9) Uani 1 1 d . . . . .
N1 N 1.0531(4) 0.3749(4) 0.8701(3) 0.0178(7) Uani 1 1 d . . . . .
H1 H 1.138466 0.304102 0.875496 0.021 Uiso 1 1 calc R U . . .
N3 N 0.7965(5) 0.4774(4) 0.8525(3) 0.0207(7) Uani 1 1 d . . . . .
H3 H 0.681561 0.486039 0.844786 0.025 Uiso 1 1 calc R U . . .
C5 C 1.0753(5) 0.5385(5) 0.8747(3) 0.0163(8) Uani 1 1 d . . . . .
H5 H 1.183642 0.594577 0.884492 0.020 Uiso 1 1 calc R U . . .
C4 C 0.9125(5) 0.6042(5) 0.8627(3) 0.0181(8) Uani 1 1 d . . . . .
H4 H 0.884193 0.714803 0.861567 0.022 Uiso 1 1 calc R U . . .
C2 C 0.8843(6) 0.3407(5) 0.8562(3) 0.0207(8) Uani 1 1 d . . . . .
H2 H 0.834426 0.236638 0.849914 0.025 Uiso 1 1 calc R U . . .

loop_
_atom_site_aniso_label
_atom_site_aniso_U_11
_atom_site_aniso_U_22
_atom_site_aniso_U_33
_atom_site_aniso_U_23
_atom_site_aniso_U_13
_atom_site_aniso_U_12
Tc1 0.00550(17) 0.00644(19) 0.00781(17) 0.00039(14) 0.00100(13) 0.00027(14)
Br1 0.01057(17) 0.01512(19) 0.01473(17) 0.00044(13) 0.00088(13) 0.00078(13)
Br2 0.01256(17) 0.01150(18) 0.02047(18) -0.00077(14) 0.00216(13) 0.00047(13)
Br3 0.01191(17) 0.0190(2) 0.01164(16) 0.00114(13) 0.00198(13) 0.00090(14)
N1 0.0187(17) 0.0192(18) 0.0153(15) 0.0003(13) 0.0013(13) 0.0068(14)
N3 0.0106(15) 0.035(2) 0.0157(16) 0.0014(14) -0.0005(12) -0.0007(14)
C5 0.0147(18) 0.019(2) 0.0154(17) -0.0035(14) 0.0023(14) -0.0065(15)
C4 0.020(2) 0.020(2) 0.0151(17) 0.0022(15) 0.0026(15) 0.0007(16)
C2 0.023(2) 0.022(2) 0.0163(18) -0.0019(16) 0.0022(16) -0.0080(18)

loop_
_atom_type_symbol
_atom_type_description
_atom_type_scat_dispersion_real
_atom_type_scat_dispersion_imag
_atom_type_scat_source
C C 0.0033 0.0016 'International Tables Vol C Tables 4.2.6.8 and 6.1.1.4'
H H 0.0000 0.0000 'International Tables Vol C Tables 4.2.6.8 and 6.1.1.4'
Br Br -0.2901 2.4595 'International Tables Vol C Tables 4.2.6.8 and 6.1.1.4'
N N 0.0061 0.0033 'International Tables Vol C Tables 4.2.6.8 and 6.1.1.4'
Tc Tc -1.4390 0.7593 'International Tables Vol C Tables 4.2.6.8 and 6.1.1.4'

loop_
_geom_angle_atom_site_label_1
_geom_angle_atom_site_label_2
_geom_angle_atom_site_label_3
_geom_angle
_geom_angle_site_symmetry_1
_geom_angle_site_symmetry_3
_geom_angle_publ_flag
Br1 Tc1 Br1 180.0 3_666 . ?
Br1 Tc1 Br3 91.005(12) . . ?
Br1 Tc1 Br3 88.995(12) . 3_666 ?
Br1 Tc1 Br3 88.995(13) 3_666 . ?
Br1 Tc1 Br3 91.005(12) 3_666 3_666 ?
Br2 Tc1 Br1 89.746(12) . 3_666 ?
Br2 Tc1 Br1 90.254(12) 3_666 3_666 ?
Br2 Tc1 Br1 89.745(12) 3_666 . ?
Br2 Tc1 Br1 90.255(12) . . ?
Br2 Tc1 Br2 180.0 . 3_666 ?
Br2 Tc1 Br3 89.150(12) . . ?
Br2 Tc1 Br3 90.850(12) . 3_666 ?
Br2 Tc1 Br3 89.151(12) 3_666 3_666 ?
Br2 Tc1 Br3 90.849(12) 3_666 . ?
Br3 Tc1 Br3 180.0 . 3_666 ?
C5 N1 H1 125.2 . . ?
C2 N1 H1 125.2 . . ?
C2 N1 C5 109.5(3) . . ?
C4 N3 H3 125.1 . . ?
C2 N3 H3 125.1 . . ?
C2 N3 C4 109.8(4) . . ?
N1 C5 H5 126.6 . . ?
C4 C5 N1 106.8(3) . . ?
C4 C5 H5 126.6 . . ?
N3 C4 H4 127.0 . . ?
C5 C4 N3 106.0(4) . . ?
C5 C4 H4 127.0 . . ?
N1 C2 N3 107.9(4) . . ?
N1 C2 H2 126.1 . . ?
N3 C2 H2 126.1 . . ?

loop_
_geom_bond_atom_site_label_1
_geom_bond_atom_site_label_2
_geom_bond_distance
_geom_bond_site_symmetry_2
_geom_bond_publ_flag
Tc1 Br1 2.5287(4) 3_666 ?
Tc1 Br1 2.5287(4) . ?
Tc1 Br2 2.5210(4) . ?
Tc1 Br2 2.5210(4) 3_666 ?
Tc1 Br3 2.5568(4) 3_666 ?
Tc1 Br3 2.5568(4) . ?
N1 H1 0.8800 . ?
N1 C5 1.379(5) . ?
N1 C2 1.319(5) . ?
N3 H3 0.8800 . ?
N3 C4 1.380(5) . ?
N3 C2 1.325(6) . ?
C5 H5 0.9500 . ?
C5 C4 1.357(6) . ?
C4 H4 0.9500 . ?
C2 H2 0.9500 . ?

loop_
_geom_hbond_atom_site_label_D
_geom_hbond_atom_site_label_H
_geom_hbond_atom_site_label_A
_geom_hbond_distance_DH
_geom_hbond_distance_HA
_geom_hbond_distance_DA
_geom_hbond_angle_DHA
_geom_hbond_site_symmetry_A
_geom_hbond_publ_flag
N1 H1 Br2 0.88 2.75 3.420(3) 133.6 4_666 yes
N3 H3 Br2 0.88 2.95 3.483(4) 120.4 4_566 yes
N3 H3 Br3 0.88 2.73 3.447(3) 139.0 . yes

loop_
_geom_torsion_atom_site_label_1
_geom_torsion_atom_site_label_2
_geom_torsion_atom_site_label_3
_geom_torsion_atom_site_label_4
_geom_torsion
_geom_torsion_site_symmetry_1
_geom_torsion_site_symmetry_2
_geom_torsion_site_symmetry_3
_geom_torsion_site_symmetry_4
_geom_torsion_publ_flag
N1 C5 C4 N3 0.8(4) . . . . ?
C5 N1 C2 N3 -0.5(4) . . . . ?
C4 N3 C2 N1 1.0(4) . . . . ?
C2 N1 C5 C4 -0.2(4) . . . . ?
C2 N3 C4 C5 -1.1(4) . . . . ?
